data_4349802
loop_
_publ_author_name
'Lin, Xiaoling'
'Liu, Beibei'
'Huang, Hui'
'Shi, Chunfeng'
'Liu, Yang'
'Kang, Zhenhui'

_publ_section_title
;
 One-step synthesis of ZnS-N/C nanocomposites derived from Zn-based chiral
 metal--organic frameworks with highly efficient photocatalytic activity
 for the selective oxidation of cis-cyclooctene
;
_journal_issue 3
_journal_name_full 'Inorganic Chemistry Frontiers'
_journal_page_first 723
_journal_paper_doi 10.1039/C7QI00693D
_journal_volume 5
_journal_year 2018
_chemical_formula_moiety 'C20 H17 Cl2 N3 O4 S Zn'
_chemical_formula_sum 'C20 H17 Cl2 N3 O4 S Zn'
_chemical_formula_weight 531.70
_space_group_IT_number 5
_space_group_name_Hall 'C 2y'
_space_group_name_H-M_alt 'C 1 2 1'
_symmetry_cell_setting monoclinic
_symmetry_space_group_name_H-M 'C 1 2 1'
_atom_sites_solution_hydrogens geom
_atom_sites_solution_primary direct
_atom_sites_solution_secondary difmap
_audit_creation_method SHELXL-97
_audit_update_record
;
2015-12-11 deposited with the CCDC.
2018-01-22 downloaded from the CCDC.
;
_cell_angle_alpha 90.00
_cell_angle_beta 124.8310(10)
_cell_angle_gamma 90.00
_cell_formula_units_Z 4
_cell_length_a 17.3215(10)
_cell_length_b 10.3684(6)
_cell_length_c 14.0444(8)
_cell_measurement_reflns_used 2907
_cell_measurement_temperature 296(2)
_cell_measurement_theta_max 27.472
_cell_measurement_theta_min 2.3615
_cell_volume 2070.4(2)
_computing_cell_refinement 'Bruker SMART'
_computing_data_collection 'Bruker SMART'
_computing_data_reduction 'Bruker SMART'
_computing_molecular_graphics 'Bruker SHELXTL'
_computing_publication_material 'Bruker SHELXTL'
_computing_structure_refinement 'SHELXL-97 (Sheldrick, 1997)'
_computing_structure_solution 'SHELXS-97 (Sheldrick, 1990)'
_diffrn_ambient_temperature 296(2)
_diffrn_measured_fraction_theta_full 0.997
_diffrn_measured_fraction_theta_max 0.997
_diffrn_measurement_device_type 'Bruker APEX-II CCD'
_diffrn_measurement_method '\f and \w scans'
_diffrn_radiation_monochromator graphite
_diffrn_radiation_source 'fine-focus sealed tube'
_diffrn_radiation_type MoK\a
_diffrn_radiation_wavelength 0.71073
_diffrn_reflns_av_R_equivalents 0.0224
_diffrn_reflns_av_sigmaI/netI 0.0545
_diffrn_reflns_limit_h_max 12
_diffrn_reflns_limit_h_min -20
_diffrn_reflns_limit_k_max 12
_diffrn_reflns_limit_k_min -12
_diffrn_reflns_limit_l_max 16
_diffrn_reflns_limit_l_min -14
_diffrn_reflns_number 5520
_diffrn_reflns_theta_full 25.00
_diffrn_reflns_theta_max 25.00
_diffrn_reflns_theta_min 2.36
_exptl_absorpt_coefficient_mu 1.580
_exptl_absorpt_correction_T_max 0.7975
_exptl_absorpt_correction_T_min 0.7975
_exptl_absorpt_correction_type multi-scan
_exptl_absorpt_process_details '(SADABS; Sheldrick, 2003)'
_exptl_crystal_colour Colorless
_exptl_crystal_density_diffrn 1.706
_exptl_crystal_density_method 'not measured'
_exptl_crystal_description Block
_exptl_crystal_F_000 1080
_exptl_crystal_size_max 0.15
_exptl_crystal_size_mid 0.15
_exptl_crystal_size_min 0.15
_refine_diff_density_max 0.236
_refine_diff_density_min -0.279
_refine_diff_density_rms 0.049
_refine_ls_abs_structure_details 'Flack H D (1983), Acta Cryst. A39, 876-881'
_refine_ls_abs_structure_Flack 0.031(9)
_refine_ls_extinction_method none
_refine_ls_goodness_of_fit_ref 0.884
_refine_ls_hydrogen_treatment mixed
_refine_ls_matrix_type full
_refine_ls_number_parameters 280
_refine_ls_number_reflns 3562
_refine_ls_number_restraints 1
_refine_ls_restrained_S_all 0.884
_refine_ls_R_factor_all 0.0267
_refine_ls_R_factor_gt 0.0238
_refine_ls_shift/su_max 0.001
_refine_ls_shift/su_mean 0.000
_refine_ls_structure_factor_coef Fsqd
_refine_ls_weighting_details 'calc w=1/[\s^2^(Fo^2^)+(0.0000P)^2^+0.0000P] where P=(Fo^2^+2Fc^2^)/3'
_refine_ls_weighting_scheme calc
_refine_ls_wR_factor_gt 0.0478
_refine_ls_wR_factor_ref 0.0489
_reflns_number_gt 3334
_reflns_number_total 3562
_reflns_threshold_expression >2sigma(I)
_cod_data_source_file c7qi00693d2.cif
_cod_data_source_block L-1
_cod_original_sg_symbol_H-M C2
_cod_database_code 4349802

loop_
_symmetry_equiv_pos_as_xyz
'x, y, z'
'-x, y, -z'
'x+1/2, y+1/2, z'
'-x+1/2, y+1/2, -z'

loop_
_atom_site_label
_atom_site_type_symbol
_atom_site_fract_x
_atom_site_fract_y
_atom_site_fract_z
_atom_site_U_iso_or_equiv
_atom_site_adp_type
_atom_site_occupancy
_atom_site_symmetry_multiplicity
_atom_site_calc_flag
_atom_site_refinement_flags
Zn1 Zn 0.37251(2) 0.65254(3) 0.16883(3) 0.01359(8) Uani 1 1 d .
S1 S 0.54469(5) 0.53660(7) 0.18071(6) 0.01421(16) Uani 1 1 d .
Cl1 Cl 0.47094(6) -0.06379(7) 0.09871(7) 0.02269(18) Uani 1 1 d .
Cl2 Cl 0.71474(5) 0.32262(7) 0.28274(7) 0.02189(17) Uani 1 1 d .
O1 O 0.28510(13) 0.0472(2) 0.02583(18) 0.0238(5) Uani 1 1 d .
O2 O 0.25209(13) 0.23300(18) -0.06823(18) 0.0208(5) Uani 1 1 d .
O3 O 0.60345(13) 0.57237(18) 0.14218(17) 0.0186(5) Uani 1 1 d .
O4 O 0.58499(13) 0.55077(19) 0.30274(17) 0.0194(5) Uani 1 1 d .
N1 N 0.44723(16) 0.6049(2) 0.1103(2) 0.0154(5) Uani 1 1 d .
H1A H 0.4242 0.6233 0.0391 0.018 Uiso 1 1 calc R
N2 N 0.34953(15) 0.5163(2) 0.2566(2) 0.0155(5) Uani 1 1 d .
N3 N 0.56628(16) -0.1970(2) 0.7126(2) 0.0141(5) Uani 1 1 d .
C1 C 0.41195(19) 0.1880(2) 0.0732(2) 0.0151(6) Uani 1 1 d .
C2 C 0.4862(2) 0.1025(3) 0.1188(3) 0.0159(6) Uani 1 1 d .
C3 C 0.57874(18) 0.1455(3) 0.1813(2) 0.0168(6) Uani 1 1 d .
H3A H 0.6278 0.0866 0.2104 0.020 Uiso 1 1 calc R
C4 C 0.59769(19) 0.2763(3) 0.2001(2) 0.0156(6) Uani 1 1 d .
C5 C 0.5246(2) 0.3654(3) 0.1546(2) 0.0142(6) Uani 1 1 d .
C6 C 0.4324(2) 0.3198(3) 0.0902(2) 0.0152(6) Uani 1 1 d .
H6A H 0.3831 0.3787 0.0575 0.018 Uiso 1 1 calc R
C7 C 0.30924(17) 0.1495(3) 0.0062(2) 0.0160(6) Uani 1 1 d .
C8 C 0.37647(19) 0.5411(3) 0.3650(3) 0.0189(6) Uani 1 1 d .
H8A H 0.4148 0.6124 0.4027 0.023 Uiso 1 1 calc R
C9 C 0.3504(2) 0.4663(3) 0.4242(3) 0.0199(7) Uani 1 1 d .
H9A H 0.3710 0.4875 0.4996 0.024 Uiso 1 1 calc R
C10 C 0.29319(19) 0.3595(3) 0.3695(3) 0.0165(6) Uani 1 1 d .
C11 C 0.2657(2) 0.3327(3) 0.2575(3) 0.0183(7) Uani 1 1 d .
H11A H 0.2276 0.2618 0.2181 0.022 Uiso 1 1 calc R
C12 C 0.2950(2) 0.4110(3) 0.2046(3) 0.0184(7) Uani 1 1 d .
H12A H 0.2764 0.3905 0.1299 0.022 Uiso 1 1 calc R
C13 C 0.2619(2) 0.2763(3) 0.4303(3) 0.0201(7) Uani 1 1 d .
H13A H 0.1946 0.2627 0.3787 0.024 Uiso 1 1 calc R
H13B H 0.2747 0.3215 0.4984 0.024 Uiso 1 1 calc R
C14 C 0.31123(17) 0.1457(3) 0.4673(2) 0.0186(6) Uani 1 1 d .
H14A H 0.2954 0.0983 0.3988 0.022 Uiso 1 1 calc R
H14B H 0.2883 0.0967 0.5052 0.022 Uiso 1 1 calc R
C15 C 0.41793(17) 0.1575(3) 0.5495(2) 0.0173(6) Uani 1 1 d .
H15A H 0.4409 0.1981 0.5080 0.021 Uiso 1 1 calc R
H15B H 0.4328 0.2145 0.6127 0.021 Uiso 1 1 calc R
C16 C 0.47037(19) 0.0323(3) 0.6005(2) 0.0148(6) Uani 1 1 d .
C17 C 0.56596(19) 0.0311(3) 0.6871(2) 0.0150(6) Uani 1 1 d .
H17A H 0.5998 0.1078 0.7086 0.018 Uiso 1 1 calc R
C18 C 0.61159(19) -0.0822(3) 0.7417(2) 0.0135(6) Uani 1 1 d .
H18A H 0.6756 -0.0797 0.8003 0.016 Uiso 1 1 calc R
C19 C 0.47431(19) -0.1970(3) 0.6243(2) 0.0159(6) Uani 1 1 d .
H19A H 0.4424 -0.2753 0.6015 0.019 Uiso 1 1 calc R
C20 C 0.4254(2) -0.0876(3) 0.5663(2) 0.0163(6) Uani 1 1 d .
H20A H 0.3624 -0.0931 0.5044 0.020 Uiso 1 1 calc R

loop_
_atom_site_aniso_label
_atom_site_aniso_U_11
_atom_site_aniso_U_22
_atom_site_aniso_U_33
_atom_site_aniso_U_23
_atom_site_aniso_U_13
_atom_site_aniso_U_12
Zn1 0.01417(16) 0.01217(15) 0.01330(16) 0.00089(16) 0.00718(13) 0.00032(15)
S1 0.0133(3) 0.0148(4) 0.0147(4) -0.0013(3) 0.0081(3) -0.0017(3)
Cl1 0.0333(4) 0.0142(4) 0.0303(4) -0.0012(3) 0.0240(4) -0.0004(3)
Cl2 0.0121(3) 0.0276(4) 0.0242(4) -0.0014(3) 0.0093(3) -0.0002(3)
O1 0.0181(10) 0.0242(12) 0.0187(12) 0.0027(10) 0.0044(9) -0.0050(10)
O2 0.0170(11) 0.0150(11) 0.0216(12) 0.0016(9) 0.0059(10) -0.0007(9)
O3 0.0183(10) 0.0189(11) 0.0239(12) -0.0003(9) 0.0151(10) -0.0029(8)
O4 0.0189(11) 0.0198(11) 0.0150(11) -0.0042(9) 0.0071(9) -0.0009(9)
N1 0.0175(12) 0.0152(12) 0.0137(13) 0.0025(10) 0.0090(11) 0.0002(10)
N2 0.0124(12) 0.0156(12) 0.0157(13) 0.0003(10) 0.0064(11) 0.0013(10)
N3 0.0154(12) 0.0140(13) 0.0140(13) 0.0007(10) 0.0091(11) 0.0012(10)
C1 0.0185(15) 0.0157(16) 0.0140(15) 0.0007(11) 0.0110(13) 0.0006(11)
C2 0.0246(16) 0.0122(14) 0.0156(15) 0.0000(12) 0.0143(14) -0.0034(12)
C3 0.0175(13) 0.0204(15) 0.0171(14) 0.0051(16) 0.0125(12) 0.0077(15)
C4 0.0121(14) 0.0231(16) 0.0130(15) -0.0022(13) 0.0079(13) -0.0029(12)
C5 0.0188(15) 0.0163(15) 0.0121(15) -0.0013(13) 0.0116(14) -0.0010(13)
C6 0.0154(15) 0.0182(16) 0.0136(15) 0.0011(13) 0.0091(13) -0.0005(12)
C7 0.0184(13) 0.0159(14) 0.0144(13) -0.0056(16) 0.0098(11) -0.0023(16)
C8 0.0171(14) 0.0173(15) 0.0178(16) -0.0038(13) 0.0073(13) -0.0051(13)
C9 0.0239(16) 0.0191(16) 0.0173(16) 0.0023(13) 0.0120(14) 0.0024(13)
C10 0.0133(15) 0.0135(15) 0.0217(17) 0.0055(13) 0.0094(13) 0.0050(12)
C11 0.0184(15) 0.0151(16) 0.0192(17) -0.0024(13) 0.0094(14) -0.0033(13)
C12 0.0213(16) 0.0163(16) 0.0164(15) -0.0024(13) 0.0100(14) -0.0025(12)
C13 0.0184(16) 0.0204(17) 0.0247(17) 0.0066(13) 0.0141(14) 0.0027(13)
C14 0.0167(13) 0.0175(14) 0.0246(15) 0.0075(16) 0.0134(12) 0.0024(15)
C15 0.0176(13) 0.0149(13) 0.0232(14) 0.0022(16) 0.0139(12) -0.0005(15)
C16 0.0182(15) 0.0171(15) 0.0128(15) 0.0002(12) 0.0110(13) -0.0009(13)
C17 0.0192(15) 0.0132(14) 0.0175(16) -0.0029(13) 0.0134(13) -0.0039(13)
C18 0.0128(14) 0.0172(15) 0.0132(14) -0.0016(12) 0.0090(12) -0.0005(12)
C19 0.0144(14) 0.0144(16) 0.0171(16) -0.0018(12) 0.0078(13) -0.0033(12)
C20 0.0150(14) 0.0176(16) 0.0131(15) 0.0007(12) 0.0060(13) -0.0010(12)

loop_
_atom_type_symbol
_atom_type_description
_atom_type_scat_dispersion_real
_atom_type_scat_dispersion_imag
_atom_type_scat_source
C C 0.0033 0.0016 'International Tables Vol C Tables 4.2.6.8 and 6.1.1.4'
Cl Cl 0.1484 0.1585 'International Tables Vol C Tables 4.2.6.8 and 6.1.1.4'
N N 0.0061 0.0033 'International Tables Vol C Tables 4.2.6.8 and 6.1.1.4'
O O 0.0106 0.0060 'International Tables Vol C Tables 4.2.6.8 and 6.1.1.4'
S S 0.1246 0.1234 'International Tables Vol C Tables 4.2.6.8 and 6.1.1.4'
Zn Zn 0.2839 1.4301 'International Tables Vol C Tables 4.2.6.8 and 6.1.1.4'
H H 0.0000 0.0000 'International Tables Vol C Tables 4.2.6.8 and 6.1.1.4'

loop_
_geom_angle_atom_site_label_1
_geom_angle_atom_site_label_2
_geom_angle_atom_site_label_3
_geom_angle
_geom_angle_site_symmetry_1
_geom_angle_site_symmetry_3
N1 Zn1 O2 121.62(10) . 4
N1 Zn1 N2 118.71(9) . .
O2 Zn1 N2 102.31(9) 4 .
N1 Zn1 N3 111.71(9) . 2_666
O2 Zn1 N3 96.06(9) 4 2_666
N2 Zn1 N3 102.73(9) . 2_666
O4 S1 O3 116.86(12) . .
O4 S1 N1 108.79(13) . .
O3 S1 N1 112.63(12) . .
O4 S1 C5 104.34(13) . .
O3 S1 C5 105.74(12) . .
N1 S1 C5 107.75(12) . .
C7 O2 Zn1 108.61(18) . 4_545
S1 N1 Zn1 125.93(14) . .
S1 N1 H1A 117.0 . .
Zn1 N1 H1A 117.0 . .
C8 N2 C12 116.8(3) . .
C8 N2 Zn1 119.25(19) . .
C12 N2 Zn1 123.1(2) . .
C19 N3 C18 117.0(2) . .
C19 N3 Zn1 122.09(18) . 2_646
C18 N3 Zn1 118.44(18) . 2_646
C2 C1 C6 118.0(2) . .
C2 C1 C7 124.8(3) . .
C6 C1 C7 117.2(2) . .
C1 C2 C3 121.3(3) . .
C1 C2 Cl1 123.0(2) . .
C3 C2 Cl1 115.7(2) . .
C4 C3 C2 119.8(3) . .
C4 C3 H3A 120.1 . .
C2 C3 H3A 120.1 . .
C3 C4 C5 120.5(2) . .
C3 C4 Cl2 117.3(2) . .
C5 C4 Cl2 122.2(2) . .
C6 C5 C4 118.5(3) . .
C6 C5 S1 118.8(2) . .
C4 C5 S1 122.6(2) . .
C5 C6 C1 121.9(3) . .
C5 C6 H6A 119.1 . .
C1 C6 H6A 119.1 . .
O1 C7 O2 124.3(2) . .
O1 C7 C1 121.2(3) . .
O2 C7 C1 114.5(3) . .
N2 C8 C9 123.6(3) . .
N2 C8 H8A 118.2 . .
C9 C8 H8A 118.2 . .
C8 C9 C10 119.2(3) . .
C8 C9 H9A 120.4 . .
C10 C9 H9A 120.4 . .
C11 C10 C9 117.5(3) . .
C11 C10 C13 121.6(3) . .
C9 C10 C13 120.9(3) . .
C12 C11 C10 120.0(3) . .
C12 C11 H11A 120.0 . .
C10 C11 H11A 120.0 . .
N2 C12 C11 122.9(3) . .
N2 C12 H12A 118.5 . .
C11 C12 H12A 118.5 . .
C10 C13 C14 112.7(2) . .
C10 C13 H13A 109.0 . .
C14 C13 H13A 109.0 . .
C10 C13 H13B 109.0 . .
C14 C13 H13B 109.0 . .
H13A C13 H13B 107.8 . .
C13 C14 C15 112.8(3) . .
C13 C14 H14A 109.0 . .
C15 C14 H14A 109.0 . .
C13 C14 H14B 109.0 . .
C15 C14 H14B 109.0 . .
H14A C14 H14B 107.8 . .
C16 C15 C14 115.5(3) . .
C16 C15 H15A 108.4 . .
C14 C15 H15A 108.4 . .
C16 C15 H15B 108.4 . .
C14 C15 H15B 108.4 . .
H15A C15 H15B 107.5 . .
C17 C16 C20 116.4(3) . .
C17 C16 C15 121.2(3) . .
C20 C16 C15 122.3(2) . .
C18 C17 C16 120.9(3) . .
C18 C17 H17A 119.5 . .
C16 C17 H17A 119.5 . .
N3 C18 C17 122.1(3) . .
N3 C18 H18A 118.9 . .
C17 C18 H18A 118.9 . .
N3 C19 C20 123.4(3) . .
N3 C19 H19A 118.3 . .
C20 C19 H19A 118.3 . .
C19 C20 C16 119.8(3) . .
C19 C20 H20A 120.1 . .
C16 C20 H20A 120.1 . .

loop_
_geom_bond_atom_site_label_1
_geom_bond_atom_site_label_2
_geom_bond_distance
_geom_bond_site_symmetry_2
Zn1 N1 1.952(2) .
Zn1 O2 1.9664(19) 4
Zn1 N2 2.058(2) .
Zn1 N3 2.077(2) 2_666
S1 O4 1.442(2) .
S1 O3 1.448(2) .
S1 N1 1.556(2) .
S1 C5 1.806(3) .
Cl1 C2 1.743(3) .
Cl2 C4 1.732(3) .
O1 C7 1.228(4) .
O2 C7 1.281(4) .
O2 Zn1 1.9664(19) 4_545
N1 H1A 0.8600 .
N2 C8 1.337(4) .
N2 C12 1.353(4) .
N3 C19 1.349(3) .
N3 C18 1.354(3) .
N3 Zn1 2.077(2) 2_646
C1 C2 1.382(4) .
C1 C6 1.397(4) .
C1 C7 1.516(4) .
C2 C3 1.389(4) .
C3 C4 1.385(4) .
C3 H3A 0.9300 .
C4 C5 1.393(4) .
C5 C6 1.393(4) .
C6 H6A 0.9300 .
C8 C9 1.388(4) .
C8 H8A 0.9300 .
C9 C10 1.389(4) .
C9 H9A 0.9300 .
C10 C11 1.387(4) .
C10 C13 1.515(4) .
C11 C12 1.377(4) .
C11 H11A 0.9300 .
C12 H12A 0.9300 .
C13 C14 1.525(4) .
C13 H13A 0.9700 .
C13 H13B 0.9700 .
C14 C15 1.525(3) .
C14 H14A 0.9700 .
C14 H14B 0.9700 .
C15 C16 1.510(4) .
C15 H15A 0.9700 .
C15 H15B 0.9700 .
C16 C17 1.386(4) .
C16 C20 1.399(4) .
C17 C18 1.378(4) .
C17 H17A 0.9300 .
C18 H18A 0.9300 .
C19 C20 1.371(4) .
C19 H19A 0.9300 .
C20 H20A 0.9300 .
